data_2209238
loop_
_publ_author_name
'Mendlik, Matthew T.'
'Coleman, Robert S.'
'Qi, Guizhong'
'Lowary, Todd L.'
'McDonald, Robert'

_publ_section_title
;Methyl
 3-amino-3-<i>N</i>,4-<i>O</i>-carbonyl-2,3,6-trideoxy-\a-<small>L</small>-<i>lyxo</i>-hexopyranoside
;
_journal_coeditor_code KP2023
_journal_issue 6
_journal_name_full 'Acta Crystallographica Section E'
_journal_page_first o2490
_journal_page_last o2492
_journal_paper_doi 10.1107/S160053680601840X
_journal_volume 62
_journal_year 2006
_chemical_formula_iupac 'C8 H13 N O4'
_chemical_formula_moiety 'C8 H13 N O4'
_chemical_formula_sum 'C8 H13 N O4'
_chemical_formula_weight 187.19
_chemical_melting_point 390
_chemical_name_systematic
;
methyl 3-amino-3-N,4-O-carbonyl-2,3,6-trideoxy-\a-L-lyxo-hexopyranoside
;
_space_group_IT_number 19
_symmetry_cell_setting orthorhombic
_symmetry_space_group_name_Hall 'P 2ac 2ab'
_symmetry_space_group_name_H-M 'P 21 21 21'
_atom_sites_solution_hydrogens geom
_atom_sites_solution_primary direct
_atom_sites_solution_secondary difmap
_cell_angle_alpha 90.00
_cell_angle_beta 90.00
_cell_angle_gamma 90.00
_cell_formula_units_Z 4
_cell_length_a 5.2411(8)
_cell_length_b 10.2928(16)
_cell_length_c 16.760(3)
_cell_measurement_reflns_used 1719
_cell_measurement_temperature 193(2)
_cell_measurement_theta_max 23.68
_cell_measurement_theta_min 2.32
_cell_volume 904.1(3)
_computing_cell_refinement 'SAINT (Bruker, 2003)'
_computing_data_collection 'SMART (Bruker, 2001)'
_computing_data_reduction SAINT
_computing_molecular_graphics 'SHELXTL (Bruker, 2003)'
_computing_publication_material SHELXTL
_computing_structure_refinement 'SHELXL97 (Sheldrick, 1997)'
_computing_structure_solution 'SHELXS97 (Sheldrick, 1997)'
_diffrn_ambient_temperature 193(2)
_diffrn_detector_area_resol_mean 8.192
_diffrn_measured_fraction_theta_full 1.000
_diffrn_measured_fraction_theta_max 1.000
_diffrn_measurement_device_type 'Bruker SMART 1000 CCD area detector/PLATFORM'
_diffrn_measurement_method \w
_diffrn_radiation_monochromator graphite
_diffrn_radiation_source 'fine-focus sealed tube'
_diffrn_radiation_type MoK\a
_diffrn_radiation_wavelength 0.71073
_diffrn_reflns_av_R_equivalents 0.0523
_diffrn_reflns_av_sigmaI/netI 0.0345
_diffrn_reflns_limit_h_max 6
_diffrn_reflns_limit_h_min -6
_diffrn_reflns_limit_k_max 12
_diffrn_reflns_limit_k_min -12
_diffrn_reflns_limit_l_max 20
_diffrn_reflns_limit_l_min -18
_diffrn_reflns_number 6168
_diffrn_reflns_theta_full 26.40
_diffrn_reflns_theta_max 26.40
_diffrn_reflns_theta_min 2.32
_diffrn_standards_decay_% 0
_diffrn_standards_interval_time 0
_diffrn_standards_number 0
_exptl_absorpt_coefficient_mu 0.110
_exptl_absorpt_correction_T_max 0.9890
_exptl_absorpt_correction_T_min 0.7392
_exptl_absorpt_correction_type multi-scan
_exptl_absorpt_process_details '(SADABS; Bruker, 2003)'
_exptl_crystal_colour colourless
_exptl_crystal_density_diffrn 1.375
_exptl_crystal_density_method 'not measured'
_exptl_crystal_description rod
_exptl_crystal_F_000 400
_exptl_crystal_size_max 0.59
_exptl_crystal_size_mid 0.12
_exptl_crystal_size_min 0.10
_refine_diff_density_max 0.153
_refine_diff_density_min -0.175
_refine_ls_extinction_method none
_refine_ls_goodness_of_fit_ref 1.042
_refine_ls_hydrogen_treatment constr
_refine_ls_matrix_type full
_refine_ls_number_parameters 118
_refine_ls_number_reflns 1114
_refine_ls_number_restraints 0
_refine_ls_restrained_S_all 1.042
_refine_ls_R_factor_all 0.0483
_refine_ls_R_factor_gt 0.0346
_refine_ls_shift/su_max 0.000
_refine_ls_shift/su_mean 0.000
_refine_ls_structure_factor_coef Fsqd
_refine_ls_weighting_details 'calc w=1/[\s^2^(Fo^2^)+(0.0377P)^2^+0.1378P] where P=(Fo^2^+2Fc^2^)/3'
_refine_ls_weighting_scheme calc
_refine_ls_wR_factor_gt 0.0739
_refine_ls_wR_factor_ref 0.0792
_reflns_number_gt 940
_reflns_number_total 1114
_reflns_threshold_expression I>2\s(I)
_cod_data_source_file kp2023.cif
_cod_data_source_block I
_cod_original_cell_volume 904.1(2)
_cod_database_code 2209238
_cod_database_fobs_code 2209238

loop_
_symmetry_equiv_pos_as_xyz
'x, y, z'
'-x+1/2, -y, z+1/2'
'-x, y+1/2, -z+1/2'
'x+1/2, -y+1/2, -z'

loop_
_atom_site_type_symbol
_atom_site_label
_atom_site_fract_x
_atom_site_fract_y
_atom_site_fract_z
_atom_site_U_iso_or_equiv
_atom_site_adp_type
_atom_site_calc_flag
_atom_site_refinement_flags
_atom_site_occupancy
O O1 0.3424(3) 0.43448(14) 0.39952(9) 0.0281(4) Uani d . 1
O O2 0.1518(3) 0.25412(13) 0.33959(9) 0.0283(4) Uani d . 1
O O3 0.2438(3) 0.70392(14) 0.43647(9) 0.0319(4) Uani d . 1
O O4 0.3947(4) 0.83464(15) 0.33993(10) 0.0396(4) Uani d . 1
N N 0.0851(4) 0.68113(17) 0.31545(12) 0.0319(5) Uani d . 1
H H1N 0.0704 0.6910 0.2635 0.038 Uiso calc R 1
C C1 0.1977(4) 0.3902(2) 0.33401(14) 0.0257(5) Uani d . 1
H H1 0.2935 0.4085 0.2837 0.031 Uiso calc R 1
C C2 -0.0644(5) 0.4523(2) 0.32874(14) 0.0296(5) Uani d . 1
H H2A -0.1876 0.3987 0.3591 0.036 Uiso calc R 1
H H2B -0.1199 0.4533 0.2723 0.036 Uiso calc R 1
C C3 -0.0697(5) 0.5905(2) 0.36109(13) 0.0287(5) Uani d . 1
H H3 -0.2497 0.6224 0.3641 0.034 Uiso calc R 1
C C4 0.0582(5) 0.6006(2) 0.44389(13) 0.0281(5) Uani d . 1
H H4 -0.0716 0.6235 0.4853 0.034 Uiso calc R 1
C C5 0.1930(5) 0.4765(2) 0.46646(14) 0.0280(5) Uani d . 1
H H5 0.0623 0.4085 0.4786 0.034 Uiso calc R 1
C C6 0.3684(5) 0.4903(2) 0.53725(16) 0.0396(6) Uani d . 1
H H6A 0.4486 0.4064 0.5488 0.047 Uiso calc R 1
H H6B 0.2699 0.5189 0.5838 0.047 Uiso calc R 1
H H6C 0.5006 0.5547 0.5252 0.047 Uiso calc R 1
C C7 0.3807(5) 0.1794(2) 0.33806(15) 0.0370(6) Uani d . 1
H H7A 0.3388 0.0870 0.3430 0.044 Uiso calc R 1
H H7B 0.4906 0.2055 0.3826 0.044 Uiso calc R 1
H H7C 0.4702 0.1945 0.2876 0.044 Uiso calc R 1
C C8 0.2515(5) 0.7480(2) 0.35963(14) 0.0292(5) Uani d . 1

loop_
_atom_site_aniso_label
_atom_site_aniso_U_11
_atom_site_aniso_U_22
_atom_site_aniso_U_33
_atom_site_aniso_U_12
_atom_site_aniso_U_13
_atom_site_aniso_U_23
O1 0.0238(8) 0.0279(8) 0.0324(9) -0.0005(7) -0.0019(8) -0.0050(7)
O2 0.0306(8) 0.0206(7) 0.0338(9) -0.0003(7) -0.0005(8) -0.0021(7)
O3 0.0425(10) 0.0250(8) 0.0282(9) -0.0064(8) -0.0017(8) -0.0025(7)
O4 0.0466(10) 0.0279(9) 0.0443(10) -0.0103(8) -0.0052(10) 0.0056(8)
N 0.0395(11) 0.0269(10) 0.0292(10) -0.0024(10) -0.0070(10) 0.0010(8)
C1 0.0296(12) 0.0212(10) 0.0263(12) -0.0026(9) -0.0011(10) -0.0008(10)
C2 0.0281(12) 0.0265(12) 0.0342(14) -0.0016(10) -0.0044(11) -0.0022(10)
C3 0.0230(11) 0.0254(12) 0.0379(14) 0.0041(10) -0.0026(11) -0.0027(10)
C4 0.0279(12) 0.0252(12) 0.0311(13) -0.0012(10) 0.0049(11) -0.0054(10)
C5 0.0295(13) 0.0283(12) 0.0262(12) -0.0049(10) 0.0024(11) -0.0001(9)
C6 0.0475(15) 0.0390(14) 0.0321(13) -0.0075(14) -0.0072(14) 0.0039(11)
C7 0.0397(15) 0.0267(12) 0.0445(15) 0.0056(11) 0.0004(14) -0.0002(11)
C8 0.0313(12) 0.0230(11) 0.0333(13) 0.0036(11) -0.0027(11) -0.0018(10)

loop_
_atom_type_symbol
_atom_type_description
_atom_type_scat_dispersion_real
_atom_type_scat_dispersion_imag
_atom_type_scat_source
C C 0.0033 0.0016 'International Tables Vol C Tables 4.2.6.8 and 6.1.1.4'
H H 0.0000 0.0000 'International Tables Vol C Tables 4.2.6.8 and 6.1.1.4'
N N 0.0061 0.0033 'International Tables Vol C Tables 4.2.6.8 and 6.1.1.4'
O O 0.0106 0.0060 'International Tables Vol C Tables 4.2.6.8 and 6.1.1.4'

loop_
_geom_angle_atom_site_label_1
_geom_angle_atom_site_label_2
_geom_angle_atom_site_label_3
_geom_angle
_geom_angle_publ_flag
C1 O1 C5 114.36(16) yes
C1 O2 C7 112.79(17) yes
C4 O3 C8 110.17(17) yes
C3 N C8 113.8(2) yes
C3 N H1N 123.1 no
C8 N H1N 123.1 no
O1 C1 O2 110.95(18) yes
O1 C1 C2 113.31(18) yes
O2 C1 C2 105.41(17) yes
O1 C1 H1 109.0 no
O2 C1 H1 109.0 no
C2 C1 H1 109.0 no
C1 C2 C3 112.93(19) yes
C1 C2 H2A 109.0 no
C1 C2 H2B 109.0 no
C3 C2 H2A 109.0 no
C3 C2 H2B 109.0 no
H2A C2 H2B 107.8 no
N C3 C2 113.69(19) yes
N C3 C4 100.78(18) yes
N C3 H3 110.0 no
C2 C3 C4 112.03(19) yes
C2 C3 H3 110.0 no
C4 C3 H3 110.0 no
O3 C4 C3 105.32(17) yes
O3 C4 C5 109.24(18) yes
O3 C4 H4 110.1 no
C3 C4 C5 111.81(18) yes
C3 C4 H4 110.1 no
C5 C4 H4 110.1 no
O1 C5 C4 108.35(18) yes
O1 C5 C6 108.11(19) yes
O1 C5 H5 108.8 no
C4 C5 C6 113.75(19) yes
C4 C5 H5 108.8 no
C6 C5 H5 108.8 no
C5 C6 H6A 109.5 no
C5 C6 H6B 109.5 no
C5 C6 H6C 109.5 no
H6A C6 H6B 109.5 no
H6A C6 H6C 109.5 no
H6B C6 H6C 109.5 no
O2 C7 H7A 109.5 no
O2 C7 H7B 109.5 no
O2 C7 H7C 109.5 no
H7A C7 H7B 109.5 no
H7A C7 H7C 109.5 no
H7B C7 H7C 109.5 no
O3 C8 N 109.4(2) yes
O4 C8 N 129.3(2) yes
O3 C8 O4 121.3(2) yes

loop_
_geom_bond_atom_site_label_1
_geom_bond_atom_site_label_2
_geom_bond_distance
_geom_bond_publ_flag
O1 C1 1.410(3) yes
O1 C5 1.435(3) yes
O2 C1 1.424(2) yes
O2 C7 1.425(3) yes
O3 C4 1.447(3) yes
O3 C8 1.366(3) yes
O4 C8 1.212(3) yes
N C3 1.454(3) yes
N C8 1.335(3) yes
N H1N 0.8800 no
C1 C2 1.518(3) yes
C1 H1 1.0000 no
C2 C3 1.522(3) yes
C2 H2A 0.9900 no
C2 H2B 0.9900 no
C3 C4 1.545(3) yes
C3 H3 1.0000 no
C4 C5 1.508(3) yes
C4 H4 1.0000 no
C5 C6 1.508(3) yes
C5 H5 1.0000 no
C6 H6A 0.9800 no
C6 H6B 0.9800 no
C6 H6C 0.9800 no
C7 H7A 0.9800 no
C7 H7B 0.9800 no
C7 H7C 0.9800 no

loop_
_geom_hbond_atom_site_label_D
_geom_hbond_atom_site_label_H
_geom_hbond_atom_site_label_A
_geom_hbond_site_symmetry_A
_geom_hbond_distance_DH
_geom_hbond_distance_HA
_geom_hbond_distance_DA
_geom_hbond_angle_DHA
N H1N O2 3 0.88 2.18 2.976(3) 149.8

loop_
_geom_torsion_atom_site_label_1
_geom_torsion_atom_site_label_2
_geom_torsion_atom_site_label_3
_geom_torsion_atom_site_label_4
_geom_torsion
_geom_torsion_publ_flag
C5 O1 C1 O2 -90.4(2) no
C5 O1 C1 C2 28.0(3) no
C1 O1 C5 C4 -69.5(2) no
C1 O1 C5 C6 166.80(17) no
C7 O2 C1 O1 -62.1(2) no
C7 O2 C1 C2 174.87(18) no
C8 O3 C4 C3 -4.1(2) no
C8 O3 C4 C5 116.1(2) no
C4 O3 C8 O4 -179.9(2) no
C4 O3 C8 N -0.2(3) no
C8 N C3 C2 -127.1(2) no
C8 N C3 C4 -7.0(3) no
C3 N C8 O3 4.9(3) no
C3 N C8 O4 -175.4(2) no
O1 C1 C2 C3 31.2(3) no
O2 C1 C2 C3 152.66(18) no
C1 C2 C3 N 64.7(3) no
C1 C2 C3 C4 -48.8(3) no
N C3 C4 O3 6.3(2) no
N C3 C4 C5 -112.2(2) no
C2 C3 C4 O3 127.5(2) no
C2 C3 C4 C5 9.0(3) no
O3 C4 C5 O1 -69.3(2) no
O3 C4 C5 C6 50.9(3) no
C3 C4 C5 O1 46.9(2) no
C3 C4 C5 C6 167.1(2) no

loop_
_cod_related_entry_id
_cod_related_entry_database
_cod_related_entry_code
1 ChemSpider 10147459
